data_1517405
loop_
_publ_author_name
'Zhou, Xue-Ming'
'Zheng, Cai-Juan'
'Chen, Guang-Ying'
'Song, Xiao-Ping'
'Han, Chang-Ri'
'Li, Gao-Nan'
'Fu, Yan-Hui'
'Chen, Wen-Hao'
'Niu, Zhi-Gang'

_publ_section_title
;
 Bioactive Anthraquinone Derivatives from the Mangrove-Derived Fungus
 Stemphylium sp. 33231.
;
_journal_issue 9
_journal_name_full 'Journal of natural products'
_journal_page_first 2021
_journal_page_last 2028
_journal_paper_doi 10.1021/np500340y
_journal_volume 77
_journal_year 2014
_chemical_absolute_configuration rmad
_chemical_formula_moiety 'C17 H20 O10'
_chemical_formula_sum 'C17 H20 O10'
_chemical_formula_weight 384.33
_space_group_crystal_system orthorhombic
_space_group_IT_number 19
_space_group_name_Hall 'P 2ac 2ab'
_space_group_name_H-M_alt 'P 21 21 21'
_symmetry_space_group_name_Hall 'P 2ac 2ab'
_symmetry_space_group_name_H-M 'P 21 21 21'
_atom_sites_solution_hydrogens mixed
_atom_sites_solution_primary direct
_audit_creation_date 2013-10-15
_audit_creation_method
;
  Olex2 1.2-ac2
  (compiled 2012.03.27 svn.r2268, GUI svn.r4156)
;
_cell_angle_alpha 90
_cell_angle_beta 90
_cell_angle_gamma 90
_cell_formula_units_Z 4
_cell_length_a 6.16471(7)
_cell_length_b 11.40078(15)
_cell_length_c 23.0795(3)
_cell_measurement_reflns_used 6772
_cell_measurement_temperature 293(2)
_cell_measurement_theta_max 67.0670
_cell_measurement_theta_min 3.8100
_cell_volume 1622.09(4)
_computing_cell_refinement
;
CrysAlisPro, Agilent Technologies,
Version 1.171.36.28 (release 01-02-2013 CrysAlis171 .NET)
(compiled Feb  1 2013,16:14:44)
;
_computing_data_collection
;
CrysAlisPro, Agilent Technologies,
Version 1.171.36.28 (release 01-02-2013 CrysAlis171 .NET)
(compiled Feb  1 2013,16:14:44)
;
_computing_data_reduction
;
CrysAlisPro, Agilent Technologies,
Version 1.171.36.28 (release 01-02-2013 CrysAlis171 .NET)
(compiled Feb  1 2013,16:14:44)
;
_computing_molecular_graphics
;
O. V. Dolomanov, L. J. Bourhis, R. J. Gildea, J. A. K. Howard and H. Puschmann,
OLEX2: a complete structure solution, refinement and analysis program.
J. Appl. Cryst. (2009). 42, 339-341.
;
_computing_publication_material
;
O. V. Dolomanov, L. J. Bourhis, R. J. Gildea, J. A. K. Howard and H. Puschmann,
OLEX2: a complete structure solution, refinement and analysis program.
J. Appl. Cryst. (2009). 42, 339-341.
;
_computing_structure_refinement
;
SHELXL, G.M. Sheldrick, Acta Cryst.
(2008). A64, 112-122
;
_computing_structure_solution
;
SHELXS, G.M. Sheldrick, Acta Cryst.
(2008). A64, 112-122
;
_diffrn_ambient_temperature 293(2)
_diffrn_detector_area_resol_mean 10.5095
_diffrn_measured_fraction_theta_full 0.988
_diffrn_measured_fraction_theta_max 1.000
_diffrn_measurement_details
;
  1 omega   12.00   86.00   1.0000    1.0000
omega____ theta____ kappa____ phi______ frames
    -       40.0339   57.0000   90.0000 74

  2 omega   23.00  104.00   1.0000    1.0000
omega____ theta____ kappa____ phi______ frames
    -       40.0339   38.0000 -180.0000 81

  3 omega   16.00   72.00   1.0000   35.0000
omega____ theta____ kappa____ phi______ frames
    -       93.5000  -22.0000 -149.0000 56

  4 omega   20.00   47.00   1.0000   35.0000
omega____ theta____ kappa____ phi______ frames
    -       93.5000  -30.0000   90.0000 27

  5 omega   21.00   46.00   1.0000   35.0000
omega____ theta____ kappa____ phi______ frames
    -       93.5000  -77.0000   30.0000 25

  6 omega   80.00  105.00   1.0000   35.0000
omega____ theta____ kappa____ phi______ frames
    -       93.5000  -77.0000   30.0000 25

  7 omega   73.00  113.00   1.0000   35.0000
omega____ theta____ kappa____ phi______ frames
    -       93.5000  125.0000  -30.0000 40

  8 omega   25.00   63.00   1.0000   35.0000
omega____ theta____ kappa____ phi______ frames
    -       93.5000  -61.0000    0.0000 38

  9 omega   25.00   50.00   1.0000   35.0000
omega____ theta____ kappa____ phi______ frames
    -       93.5000 -125.0000 -150.0000 25

 10 omega   52.00   79.00   1.0000   35.0000
omega____ theta____ kappa____ phi______ frames
    -       93.5000 -125.0000 -150.0000 27

 11 omega   16.00   49.00   1.0000   35.0000
omega____ theta____ kappa____ phi______ frames
    -       93.5000  -30.0000   60.0000 33

 12 omega   11.00   36.00   1.0000   35.0000
omega____ theta____ kappa____ phi______ frames
    -       93.5000  -94.0000  150.0000 25

 13 omega   55.00   83.00   1.0000   35.0000
omega____ theta____ kappa____ phi______ frames
    -       93.5000  -94.0000  150.0000 28

 14 omega   33.00   58.00   1.0000   35.0000
omega____ theta____ kappa____ phi______ frames
    -       93.5000  -45.0000  -60.0000 25

 15 omega   31.00   68.00   1.0000   35.0000
omega____ theta____ kappa____ phi______ frames
    -       93.5000  -45.0000  -90.0000 37

 16 omega   21.00   75.00   1.0000   35.0000
omega____ theta____ kappa____ phi______ frames
    -       93.5000  -45.0000   30.0000 54

 17 omega   75.00  101.00   1.0000   35.0000
omega____ theta____ kappa____ phi______ frames
    -       93.5000  -61.0000    0.0000 26

 18 omega   56.00   83.00   1.0000   35.0000
omega____ theta____ kappa____ phi______ frames
    -       93.5000  -94.0000    0.0000 27

 19 omega   83.00  113.00   1.0000   35.0000
omega____ theta____ kappa____ phi______ frames
    -       93.5000   15.0000 -150.0000 30

 20 omega  142.00  168.00   1.0000   35.0000
omega____ theta____ kappa____ phi______ frames
    -       93.5000   15.0000 -150.0000 26

 21 omega   43.00   87.00   1.0000   35.0000
omega____ theta____ kappa____ phi______ frames
    -       93.5000 -103.0000   75.0000 44

 22 omega   17.00   46.00   1.0000   35.0000
omega____ theta____ kappa____ phi______ frames
    -       93.5000  -94.0000   60.0000 29

 23 omega   38.00   79.00   1.0000   35.0000
omega____ theta____ kappa____ phi______ frames
    -       93.5000  -94.0000  120.0000 41
;
_diffrn_measurement_device_type 'Xcalibur, Atlas, Gemini ultra'
_diffrn_measurement_method '\w scans'
_diffrn_orient_matrix_UB_11 0.0269663000
_diffrn_orient_matrix_UB_12 -0.0773034000
_diffrn_orient_matrix_UB_13 0.0542679000
_diffrn_orient_matrix_UB_21 -0.0658710000
_diffrn_orient_matrix_UB_22 0.1043385000
_diffrn_orient_matrix_UB_23 0.0385801000
_diffrn_orient_matrix_UB_31 -0.2395844000
_diffrn_orient_matrix_UB_32 -0.0374194000
_diffrn_orient_matrix_UB_33 -0.0044962000
_diffrn_radiation_monochromator mirror
_diffrn_radiation_type 'Cu K\a'
_diffrn_radiation_wavelength 1.5418
_diffrn_reflns_av_R_equivalents 0.0219
_diffrn_reflns_av_unetI/netI 0.0299
_diffrn_reflns_Laue_measured_fraction_full 0.988
_diffrn_reflns_Laue_measured_fraction_max 1.000
_diffrn_reflns_limit_h_max 4
_diffrn_reflns_limit_h_min -7
_diffrn_reflns_limit_k_max 13
_diffrn_reflns_limit_k_min -13
_diffrn_reflns_limit_l_max 27
_diffrn_reflns_limit_l_min -27
_diffrn_reflns_number 8631
_diffrn_reflns_point_group_measured_fraction_full 0.988
_diffrn_reflns_point_group_measured_fraction_max 1.000
_diffrn_reflns_theta_full 67.684
_diffrn_reflns_theta_max 67.022
_diffrn_reflns_theta_min 3.831
_diffrn_source 'Enhance Ultra (Cu) X-ray Source'
_exptl_absorpt_coefficient_mu 1.130
_exptl_absorpt_correction_T_max 1.00000
_exptl_absorpt_correction_T_min 0.86594
_exptl_absorpt_correction_type multi-scan
_exptl_absorpt_process_details
;
CrysAlisPro, Agilent Technologies,
Version 1.171.36.28 (release 01-02-2013 CrysAlis171 .NET)
(compiled Feb  1 2013,16:14:44)
Empirical absorption correction using spherical harmonics,
 implemented in SCALE3 ABSPACK scaling algorithm.
;
_exptl_crystal_colour
;
;
_exptl_crystal_density_diffrn 1.574
_exptl_crystal_description
;
;
_exptl_crystal_F_000 808
_exptl_crystal_size_max 0.24
_exptl_crystal_size_mid 0.18
_exptl_crystal_size_min 0.16
_refine_diff_density_max 0.156
_refine_diff_density_min -0.173
_refine_diff_density_rms 0.039
_refine_ls_abs_structure_details
;
 Flack x determined using 1151 quotients [(I+)-(I-)]/[(I+)+(I-)]
 (Parsons and Flack (2004), Acta Cryst. A60, s61).
;
_refine_ls_abs_structure_Flack 0.02(5)
_refine_ls_extinction_method none
_refine_ls_goodness_of_fit_ref 1.044
_refine_ls_hydrogen_treatment mixed
_refine_ls_matrix_type full
_refine_ls_number_parameters 262
_refine_ls_number_reflns 2903
_refine_ls_number_restraints 0
_refine_ls_restrained_S_all 1.044
_refine_ls_R_factor_all 0.0283
_refine_ls_R_factor_gt 0.0265
_refine_ls_shift/su_max 0.000
_refine_ls_shift/su_mean 0.000
_refine_ls_structure_factor_coef Fsqd
_refine_ls_weighting_details
;
 w=1/[\s^2^(Fo^2^)+(0.0420P)^2^+0.1494P]
 where P=(Fo^2^+2Fc^2^)/3
;
_refine_ls_weighting_scheme calc
_refine_ls_wR_factor_gt 0.0653
_refine_ls_wR_factor_ref 0.0672
_reflns_Friedel_coverage 0.701
_reflns_Friedel_fraction_full 0.987
_reflns_Friedel_fraction_max 0.999
_reflns_number_gt 2807
_reflns_number_total 2903
_reflns_threshold_expression 'I > 2\s(I)'
_cod_data_source_file np500340y_si_004.cif
_cod_data_source_block ZXM1008
_cod_depositor_comments 'Adding full bibliography for 1517403--1517406.cif.'
_cod_database_code 1517405
_chemical_oxdiff_formula 'C1 O1'
_reflns_odcompleteness_completeness 99.77
_reflns_odcompleteness_iscentric 1
_reflns_odcompleteness_theta 66.97
_olex2_refinement_description
;
1. Fixed Uiso
 At 1.2 times of:
  All C(H) groups
 At 1.5 times of:
  All C(H,H,H) groups, All O(H) groups
2.a Ternary CH refined with riding coordinates:
 C9(H9), C11(H11), C8(H8A)
2.b Aromatic/amide H refined with riding coordinates:
 C15(H15), C3(H3)
2.c Idealised Me refined as rotating group:
 C17(H17A,H17B,H17C), C16(H16A,H16B,H16C), C1(H1A,H1B,H1C)
2.d Idealised tetrahedral OH refined as rotating group:
 O7(H7), O8(H8), O2(H2)
;
_shelx_estimated_absorpt_t_max 0.840
_shelx_estimated_absorpt_t_min 0.773
_shelx_space_group_comment
;
The symmetry employed for this shelxl refinement is uniquely defined
by the following loop, which should always be used as a source of
symmetry information in preference to the above space-group names.
They are only intended as comments.
;
_shelxl_version_number 2013-2

loop_
_space_group_symop_operation_xyz
'x, y, z'
'-x+1/2, -y, z+1/2'
'x+1/2, -y+1/2, -z'
'-x, y+1/2, -z+1/2'

loop_
_atom_site_label
_atom_site_type_symbol
_atom_site_fract_x
_atom_site_fract_y
_atom_site_fract_z
_atom_site_U_iso_or_equiv
_atom_site_adp_type
_atom_site_occupancy
_atom_site_site_symmetry_order
_atom_site_calc_flag
_atom_site_refinement_flags_posn
_atom_site_refinement_flags_adp
O5 O 0.69289(18) 0.87910(10) 0.10451(5) 0.0208(3) Uani 1 1 d . .
O8 O 0.1695(2) 0.85303(13) 0.09008(6) 0.0292(3) Uani 1 1 d . .
O3 O 0.88553(19) 0.90420(11) -0.00185(6) 0.0251(3) Uani 1 1 d . .
H7 H 0.8823 0.8893 0.0329 0.038 Uiso 1 1 calc R U
O4 O 0.3154(2) 0.98841(12) -0.00837(6) 0.0292(3) Uani 1 1 d . .
H8 H 0.2063 0.9487 -0.0030 0.044 Uiso 1 1 calc R U
O6 O 0.3891(2) 1.14533(13) 0.09194(6) 0.0292(3) Uani 1 1 d . .
O2 O 0.9230(3) 1.15174(13) -0.03091(6) 0.0314(3) Uani 1 1 d . .
O1 O 0.8087(2) 1.24049(12) 0.07634(7) 0.0318(3) Uani 1 1 d . .
O7 O 0.7715(2) 1.12693(16) 0.18565(6) 0.0411(4) Uani 1 1 d . .
O10 O -0.0026(3) 0.85853(16) 0.30712(7) 0.0425(4) Uani 1 1 d . .
C4a C 0.5160(3) 0.94728(15) 0.08117(7) 0.0189(3) Uani 1 1 d . .
C9 C 0.6181(3) 1.07316(16) 0.16464(8) 0.0252(4) Uani 1 1 d . .
C10a C 0.3004(3) 0.93946(16) 0.17663(8) 0.0239(4) Uani 1 1 d . .
O9 O 0.6047(3) 1.09855(17) 0.28797(7) 0.0470(4) Uani 1 1 d . .
H2 H 0.6935 1.1217 0.2641 0.071 Uiso 1 1 calc R U
C2 C 0.7436(3) 1.10438(15) 0.00027(8) 0.0233(4) Uani 1 1 d . .
H9 H 0.6148 1.1497 -0.0106 0.028 Uiso 1 1 calc R U
C10 C 0.3091(3) 0.91095(16) 0.11340(7) 0.0208(3) Uani 1 1 d . .
C9a C 0.4582(3) 1.01324(16) 0.20089(8) 0.0254(4) Uani 1 1 d . .
C4 C 0.4985(3) 0.92933(15) 0.01485(7) 0.0203(3) Uani 1 1 d . .
H11 H 0.4841 0.8453 0.0069 0.024 Uiso 1 1 calc R U
C1a C 0.5754(3) 1.07401(15) 0.09896(7) 0.0208(3) Uani 1 1 d . .
C5 C 0.1420(3) 0.88635(18) 0.21013(9) 0.0290(4) Uani 1 1 d . .
H15 H 0.0371 0.8388 0.1932 0.035 Uiso 1 1 calc R U
C8 C 0.4573(3) 1.03017(18) 0.26154(8) 0.0317(4) Uani 1 1 d . .
C6 C 0.1434(3) 0.90590(18) 0.27011(9) 0.0318(4) Uani 1 1 d . .
C7 C 0.2994(4) 0.9766(2) 0.29539(9) 0.0366(5) Uani 1 1 d . .
H3 H 0.2986 0.9884 0.3353 0.044 Uiso 1 1 calc R U
C1 C 0.7758(3) 1.11919(15) 0.06539(8) 0.0227(4) Uani 1 1 d . .
H8A H 0.9044 1.0752 0.0776 0.027 Uiso 1 1 calc R U
C12 C 0.6595(3) 0.75481(17) 0.10903(9) 0.0318(4) Uani 1 1 d . .
H17A H 0.5880 0.7269 0.0748 0.048 Uiso 1 1 calc R U
H17B H 0.5712 0.7383 0.1423 0.048 Uiso 1 1 calc R U
H17C H 0.7971 0.7162 0.1131 0.048 Uiso 1 1 calc R U
C3 C 0.7017(3) 0.97602(16) -0.01685(8) 0.0222(4) Uani 1 1 d . .
C11 C 0.6756(3) 0.9643(2) -0.08191(8) 0.0315(4) Uani 1 1 d . .
H16A H 0.8083 0.9868 -0.1007 0.047 Uiso 1 1 calc R U
H16B H 0.5601 1.0144 -0.0948 0.047 Uiso 1 1 calc R U
H16C H 0.6421 0.8844 -0.0915 0.047 Uiso 1 1 calc R U
C13 C -0.1733(4) 0.7873(2) 0.28422(11) 0.0475(6) Uani 1 1 d . .
H1A H -0.2578 0.8324 0.2573 0.071 Uiso 1 1 calc R U
H1B H -0.2645 0.7608 0.3153 0.071 Uiso 1 1 calc R U
H1C H -0.1121 0.7207 0.2647 0.071 Uiso 1 1 calc R U
H4 H 0.421(4) 1.206(3) 0.0752(12) 0.031(6) Uiso 1 1 d . .
H6 H 1.025(6) 1.121(3) -0.0209(14) 0.047(9) Uiso 1 1 d . .
H5 H 0.857(6) 1.247(3) 0.1100(17) 0.060(9) Uiso 1 1 d . .

loop_
_atom_site_aniso_label
_atom_site_aniso_U_11
_atom_site_aniso_U_22
_atom_site_aniso_U_33
_atom_site_aniso_U_23
_atom_site_aniso_U_13
_atom_site_aniso_U_12
O5 0.0166(5) 0.0211(6) 0.0246(6) 0.0031(5) -0.0024(5) 0.0013(4)
O8 0.0212(6) 0.0383(7) 0.0281(6) 0.0020(6) -0.0023(5) -0.0074(6)
O3 0.0190(6) 0.0306(6) 0.0257(6) 0.0024(5) 0.0028(5) 0.0030(5)
O4 0.0175(5) 0.0395(7) 0.0306(7) 0.0112(6) -0.0047(5) -0.0016(5)
O6 0.0242(6) 0.0248(7) 0.0387(7) 0.0061(6) 0.0046(5) 0.0061(5)
O2 0.0261(7) 0.0327(7) 0.0355(7) 0.0113(6) 0.0067(6) -0.0036(6)
O1 0.0377(7) 0.0230(6) 0.0348(8) 0.0023(6) -0.0030(6) -0.0073(6)
O7 0.0431(8) 0.0493(9) 0.0308(7) -0.0036(6) -0.0040(6) -0.0213(7)
O10 0.0487(9) 0.0456(9) 0.0333(7) 0.0034(7) 0.0191(7) -0.0050(8)
C4a 0.0156(7) 0.0207(8) 0.0203(8) 0.0024(6) -0.0002(6) 0.0009(6)
C9 0.0275(9) 0.0226(8) 0.0254(9) -0.0018(7) -0.0004(7) -0.0002(7)
C10a 0.0233(8) 0.0256(8) 0.0229(8) 0.0026(7) 0.0028(7) 0.0038(7)
O9 0.0594(10) 0.0549(10) 0.0268(7) -0.0101(7) 0.0007(7) -0.0171(8)
C2 0.0189(7) 0.0254(8) 0.0255(9) 0.0069(7) 0.0034(6) -0.0010(6)
C10 0.0170(7) 0.0229(8) 0.0225(8) 0.0043(7) 0.0002(7) 0.0023(6)
C9a 0.0286(9) 0.0256(8) 0.0222(8) -0.0001(7) 0.0014(7) 0.0029(8)
C4 0.0170(7) 0.0241(8) 0.0199(8) 0.0014(7) -0.0005(6) -0.0022(6)
C1a 0.0188(7) 0.0212(8) 0.0224(8) 0.0017(7) -0.0001(6) 0.0009(6)
C5 0.0267(9) 0.0317(9) 0.0284(9) 0.0025(8) 0.0055(7) 0.0006(8)
C8 0.0410(11) 0.0300(10) 0.0243(9) -0.0034(8) 0.0007(8) 0.0017(8)
C6 0.0376(10) 0.0299(9) 0.0278(9) 0.0041(8) 0.0125(8) 0.0058(8)
C7 0.0488(12) 0.0381(10) 0.0230(9) -0.0022(8) 0.0082(9) 0.0029(10)
C1 0.0207(8) 0.0202(8) 0.0272(9) 0.0032(7) 0.0000(6) -0.0017(6)
C12 0.0317(9) 0.0220(9) 0.0416(10) 0.0056(8) -0.0033(8) 0.0017(8)
C3 0.0181(7) 0.0277(8) 0.0209(8) 0.0039(7) 0.0002(7) 0.0000(7)
C11 0.0314(9) 0.0432(11) 0.0200(9) 0.0029(8) 0.0018(8) -0.0042(8)
C13 0.0357(11) 0.0594(15) 0.0474(13) 0.0156(11) 0.0108(10) -0.0053(11)

loop_
_atom_type_symbol
_atom_type_description
_atom_type_scat_dispersion_real
_atom_type_scat_dispersion_imag
_atom_type_scat_source
C C 0.0181 0.0091 'International Tables Vol C Tables 4.2.6.8 and 6.1.1.4'
H H 0.0000 0.0000 'International Tables Vol C Tables 4.2.6.8 and 6.1.1.4'
O O 0.0492 0.0322 'International Tables Vol C Tables 4.2.6.8 and 6.1.1.4'

loop_
_geom_angle_atom_site_label_1
_geom_angle_atom_site_label_2
_geom_angle_atom_site_label_3
_geom_angle
O5 C4a C10 107.56(12)
O5 C4a C4 110.52(13)
O5 C4a C1a 103.02(12)
O8 C10 C4a 121.53(15)
O8 C10 C10a 121.76(15)
O3 C3 C2 110.30(13)
O3 C3 C4 109.16(13)
O3 C3 C11 105.75(15)
O4 C4 C4a 111.47(14)
O4 C4 C3 107.60(13)
O6 C1a C4a 108.30(13)
O6 C1a C9 104.76(13)
O6 C1a C1 113.52(14)
O2 C2 C1 110.77(14)
O2 C2 C3 111.18(14)
O1 C1 C2 107.56(14)
O1 C1 C1a 110.46(14)
O7 C9 C9a 121.78(17)
O7 C9 C1a 121.21(16)
O10 C6 C5 123.78(19)
O10 C6 C7 115.37(18)
C4a C1a C1 111.57(14)
C9 C1a C4a 107.24(14)
C9 C1a C1 111.06(14)
C10a C10 C4a 116.38(14)
C10a C9a C9 121.28(17)
C10a C9a C8 118.34(18)
C10a C5 C6 118.53(19)
O9 C8 C9a 121.76(19)
O9 C8 C7 118.24(18)
C2 C1 C1a 110.67(14)
C2 C3 C4 110.03(14)
C10 C4a C4 112.70(13)
C10 C4a C1a 108.70(13)
C9a C9 C1a 116.84(16)
C9a C10a C10 119.66(16)
C1a C4a C4 113.75(14)
C5 C10a C10 118.35(17)
C5 C10a C9a 121.89(17)
C8 C9a C9 120.37(18)
C6 O10 C13 118.85(17)
C6 C7 C8 120.38(18)
C7 C8 C9a 120.0(2)
C7 C6 C5 120.84(18)
C1 C2 C3 112.35(14)
C12 O5 C4a 116.78(13)
C3 C4 C4a 111.47(13)
C11 C3 C2 110.84(15)
C11 C3 C4 110.67(14)

loop_
_geom_bond_atom_site_label_1
_geom_bond_atom_site_label_2
_geom_bond_distance
O5 C4a 1.4433(19)
O5 C12 1.436(2)
O8 C10 1.211(2)
O3 C3 1.441(2)
O4 C4 1.420(2)
O6 C1a 1.417(2)
O2 C2 1.426(2)
O1 C1 1.420(2)
O7 C9 1.227(2)
O10 C6 1.353(3)
O10 C13 1.431(3)
C4a C10 1.534(2)
C4a C4 1.548(2)
C4a C1a 1.546(2)
C9 C9a 1.462(3)
C9 C1a 1.539(2)
C10a C10 1.496(2)
C10a C9a 1.402(3)
C10a C5 1.385(3)
O9 C8 1.344(3)
C2 C1 1.526(3)
C2 C3 1.538(3)
C9a C8 1.413(3)
C4 C3 1.545(2)
C1a C1 1.546(2)
C5 C6 1.402(3)
C8 C7 1.389(3)
C6 C7 1.384(3)
C3 C11 1.516(2)
